data_7150069
loop_
_publ_author_name
'Griffiths, Jon-Paul'
'Nie, Hui'
'Brown, R. James'
'Day, Peter'
'Wallis, John D.'

_publ_section_title
;
 Synthetic strategies to chiral organosulfur donors related to
 bis(ethylenedithio)tetrathiafulvalene.
;
_journal_issue 11
_journal_name_full 'Organic &amp; biomolecular chemistry'
_journal_page_first 2155
_journal_page_last 2166
_journal_paper_doi 10.1039/b502437d
_journal_volume 3
_journal_year 2005
_chemical_absolute_configuration syn
_chemical_formula_sum 'C13 H16 S5'
_chemical_formula_weight 332.56
_chemical_melting_point 372.5(5)
_chemical_name_common
;
(1R,5S,5S)-Spiro(6,6-dimethyl-bicyclo(3.1.1)heptane)-2,5-(5,6-
dihydro-(1,3)dithiolo(4,5-b)(1,4)dithiine-2-thione)
;
_chemical_name_systematic
;
(1R,5S,5S)-Spiro[6,6-dimethyl-bicyclo[3.1.1]heptane]-2,5-
[5,6-dihydro-[1,3]dithiolo[4,5-b][1,4]dithiine-2-thione]
;
_space_group_IT_number 4
_symmetry_cell_setting monoclinic
_symmetry_space_group_name_Hall 'P 2yb'
_symmetry_space_group_name_H-M 'P 1 21 1'
_atom_sites_solution_hydrogens difmap
_atom_sites_solution_primary direct
_audit_creation_method SHELXL-97
_cell_angle_alpha 90.00
_cell_angle_beta 93.0600(16)
_cell_angle_gamma 90.00
_cell_formula_units_Z 4
_cell_length_a 6.3217(2)
_cell_length_b 13.4551(4)
_cell_length_c 17.5120(5)
_cell_measurement_reflns_used 9387
_cell_measurement_temperature 120(2)
_cell_measurement_theta_max 27.48
_cell_measurement_theta_min 2.81
_cell_volume 1487.43(8)
_computing_cell_refinement
;
'DENZO (Otwinowski and Minor, 1997)'
'COLLECT (Hooft, 1998)'
;
_computing_data_collection
;
'DENZO (Otwinowski and Minor, 1997)'
'COLLECT (Hooft, 1998)'
;
_computing_data_reduction
;
'DENZO (Otwinowski and Minor, 1997)'
'COLLECT (Hooft, 1998)'
;
_computing_molecular_graphics 'ORTEP3 (Johnson and Burnett, 1996)'
_computing_publication_material 'SHELXS-97 (Sheldrick, 1990)'
_computing_structure_refinement 'SHELXL-97 (Sheldrick, 1997)'
_computing_structure_solution 'SHELXS-97 (Sheldrick, 1990)'
_diffrn_ambient_temperature 120(2)
_diffrn_detector_area_resol_mean 9.091
_diffrn_measured_fraction_theta_full 0.995
_diffrn_measured_fraction_theta_max 0.995
_diffrn_measurement_device 'Enraf Nonius KappaCCD area detector'
_diffrn_measurement_method 'Phi and Omega scans to fill Ewald sphere'
_diffrn_radiation_monochromator graphite
_diffrn_radiation_source 'Enraf Nonius FR591 rotating anode'
_diffrn_radiation_type MoK\a
_diffrn_radiation_wavelength 0.71073
_diffrn_reflns_av_R_equivalents 0.0612
_diffrn_reflns_av_sigmaI/netI 0.0857
_diffrn_reflns_limit_h_max 8
_diffrn_reflns_limit_h_min -8
_diffrn_reflns_limit_k_max 17
_diffrn_reflns_limit_k_min -17
_diffrn_reflns_limit_l_max 22
_diffrn_reflns_limit_l_min -22
_diffrn_reflns_number 19537
_diffrn_reflns_theta_full 27.51
_diffrn_reflns_theta_max 27.51
_diffrn_reflns_theta_min 3.03
_exptl_absorpt_coefficient_mu 0.758
_exptl_absorpt_correction_T_max 0.868
_exptl_absorpt_correction_T_min 0.832
_exptl_absorpt_correction_type multi-scan
_exptl_absorpt_process_details
;
Using multiple and symmetry-related data measurements via the program
SORTAV
See R. H. Blessing, Acta Cryst. (1995), A51, 33-38
;
_exptl_crystal_colour yellow
_exptl_crystal_density_diffrn 1.485
_exptl_crystal_density_method 'not measured'
_exptl_crystal_description slab
_exptl_crystal_F_000 696
_exptl_crystal_size_max 0.2
_exptl_crystal_size_mid 0.15
_exptl_crystal_size_min 0.07
_refine_diff_density_max 0.305
_refine_diff_density_min -0.366
_refine_diff_density_rms 0.070
_refine_ls_abs_structure_details 'Flack H D (1983), Acta Cryst. A39, 876-881'
_refine_ls_abs_structure_Flack -0.01(8)
_refine_ls_extinction_method none
_refine_ls_goodness_of_fit_ref 0.820
_refine_ls_hydrogen_treatment refall
_refine_ls_matrix_type full
_refine_ls_number_parameters 453
_refine_ls_number_reflns 6771
_refine_ls_number_restraints 1
_refine_ls_restrained_S_all 0.820
_refine_ls_R_factor_all 0.0682
_refine_ls_R_factor_gt 0.0422
_refine_ls_shift/su_max 0.003
_refine_ls_shift/su_mean 0.000
_refine_ls_structure_factor_coef Fsqd
_refine_ls_weighting_details 'calc w=1/[\s^2^(Fo^2^)+(0.1000P)^2^+0.0000P] where P=(Fo^2^+2Fc^2^)/3'
_refine_ls_weighting_scheme calc
_refine_ls_wR_factor_gt 0.0989
_refine_ls_wR_factor_ref 0.1131
_reflns_number_gt 5327
_reflns_number_total 6771
_reflns_threshold_expression >2sigma(I)
_cod_data_source_file b502437d.txt
_cod_data_source_block compound40
_cod_depositor_comments
;
The following automatic conversions were performed:

'_chemical_melting_point' value '372-373' was changed to '372.5(5)' -
the average value was taken and precision was estimated.

Automatic conversion script
Id: cif_fix_values 1569 2011-02-09 13:29:24Z adriana 
;
_cod_original_sg_symbol_H-M P21
_cod_database_code 7150069

loop_
_symmetry_equiv_pos_as_xyz
'x, y, z'
'-x, y+1/2, -z'

loop_
_atom_site_label
_atom_site_type_symbol
_atom_site_fract_x
_atom_site_fract_y
_atom_site_fract_z
_atom_site_U_iso_or_equiv
_atom_site_adp_type
_atom_site_occupancy
_atom_site_symmetry_multiplicity
_atom_site_calc_flag
_atom_site_refinement_flags
_atom_site_disorder_assembly
_atom_site_disorder_group
S11 S 0.01229(16) 0.07319(8) 0.39818(6) 0.0265(2) Uani 1 1 d . . .
S12 S 0.26348(16) 0.09436(7) 0.26074(5) 0.0235(2) Uani 1 1 d . . .
S13 S -0.13024(15) -0.01323(8) 0.24696(6) 0.0239(2) Uani 1 1 d . . .
S14 S 0.39759(15) 0.05029(8) 0.10607(6) 0.0241(2) Uani 1 1 d . . .
S15 S -0.09108(15) -0.07742(8) 0.08615(6) 0.0239(2) Uani 1 1 d . . .
C11 C 0.0451(6) 0.0536(3) 0.3067(2) 0.0228(8) Uani 1 1 d . . .
C12 C 0.2043(6) 0.0381(3) 0.1727(2) 0.0216(8) Uani 1 1 d . . .
C13 C 0.0190(6) -0.0118(3) 0.1652(2) 0.0221(8) Uani 1 1 d . . .
C14 C 0.2500(7) 0.0077(3) 0.0210(2) 0.0221(8) Uani 1 1 d . . .
C15 C 0.1433(6) -0.0942(3) 0.0279(2) 0.0200(8) Uani 1 1 d . . .
C16 C 0.2947(7) -0.1754(3) 0.0633(2) 0.0229(8) Uani 1 1 d . . .
C17 C 0.3042(7) -0.2741(3) 0.0177(3) 0.0276(9) Uani 1 1 d . . .
C18 C 0.1697(7) -0.2725(3) -0.0574(3) 0.0269(9) Uani 1 1 d . . .
C19 C -0.0520(6) -0.2327(3) -0.0402(3) 0.0247(9) Uani 1 1 d . . .
C110 C 0.0414(6) -0.1274(3) -0.0496(2) 0.0212(8) Uani 1 1 d . . .
C111 C 0.2033(6) -0.1757(3) -0.1038(2) 0.0243(9) Uani 1 1 d . . .
C112 C 0.4284(7) -0.1383(4) -0.1094(3) 0.0284(9) Uani 1 1 d . . .
C113 C 0.1057(8) -0.1838(4) -0.1850(3) 0.0358(11) Uani 1 1 d . . .
H14A H 0.358(7) 0.005(3) -0.019(2) 0.019(10) Uiso 1 1 d . . .
H14B H 0.163(9) 0.052(4) 0.008(3) 0.043(15) Uiso 1 1 d . . .
H16A H 0.252(7) -0.193(3) 0.116(3) 0.022(11) Uiso 1 1 d . . .
H16B H 0.437(8) -0.147(3) 0.069(3) 0.029(12) Uiso 1 1 d . . .
H17A H 0.260(7) -0.335(4) 0.050(3) 0.026(12) Uiso 1 1 d . . .
H17B H 0.438(8) -0.281(4) 0.005(3) 0.034(13) Uiso 1 1 d . . .
H18 H 0.171(7) -0.337(3) -0.083(2) 0.017(10) Uiso 1 1 d . . .
H19A H -0.164(7) -0.248(3) -0.080(2) 0.018(10) Uiso 1 1 d . . .
H19B H -0.098(7) -0.248(3) 0.007(2) 0.018(10) Uiso 1 1 d . . .
H110 H -0.062(7) -0.074(4) -0.072(2) 0.022(10) Uiso 1 1 d . . .
H12A H 0.503(7) -0.130(3) -0.062(3) 0.022(11) Uiso 1 1 d . . .
H12B H 0.436(7) -0.066(4) -0.137(2) 0.021(10) Uiso 1 1 d . . .
H12C H 0.516(8) -0.181(4) -0.140(3) 0.031(12) Uiso 1 1 d . . .
H13A H 0.186(7) -0.227(3) -0.222(3) 0.024(11) Uiso 1 1 d . . .
H13B H -0.047(9) -0.203(4) -0.187(3) 0.036(13) Uiso 1 1 d . . .
H13C H 0.103(9) -0.118(5) -0.208(3) 0.045(15) Uiso 1 1 d . . .
S21 S 0.0822(3) 0.11542(10) 0.83896(7) 0.0481(4) Uani 1 1 d . . .
S22 S 0.40869(19) 0.24341(9) 0.77171(6) 0.0322(3) Uani 1 1 d . . .
S23 S 0.03449(17) 0.19219(8) 0.68016(6) 0.0262(2) Uani 1 1 d . . .
S24 S 0.61075(17) 0.35953(8) 0.65176(6) 0.0310(3) Uani 1 1 d . . .
S25 S 0.14891(16) 0.29575(8) 0.54030(6) 0.0247(2) Uani 1 1 d . . .
C21 C 0.1706(8) 0.1804(3) 0.7674(2) 0.0299(10) Uani 1 1 d . . .
C22 C 0.3968(6) 0.2876(3) 0.6782(2) 0.0224(8) Uani 1 1 d . . .
C23 C 0.2210(6) 0.2639(3) 0.6349(2) 0.0223(8) Uani 1 1 d . . .
C24 C 0.4863(7) 0.4215(3) 0.5691(2) 0.0248(8) Uani 1 1 d . . .
C25 C 0.3958(6) 0.3512(3) 0.5064(2) 0.0216(8) Uani 1 1 d . . .
C26 C 0.5529(7) 0.2681(3) 0.4850(2) 0.0251(9) Uani 1 1 d . . .
C27 C 0.5772(7) 0.2531(4) 0.3979(3) 0.0286(9) Uani 1 1 d . . .
C28 C 0.4583(7) 0.3306(3) 0.3483(2) 0.0282(9) Uani 1 1 d . . .
C29 C 0.2300(6) 0.3378(3) 0.3737(2) 0.0226(8) Uani 1 1 d . . .
C210 C 0.3181(6) 0.4119(3) 0.4361(2) 0.0212(8) Uani 1 1 d . . .
C211 C 0.4970(6) 0.4363(3) 0.3806(2) 0.0255(9) Uani 1 1 d . . .
C212 C 0.7217(7) 0.4657(4) 0.4101(3) 0.0304(10) Uani 1 1 d . . .
C213 C 0.4214(9) 0.5171(4) 0.3238(3) 0.0355(11) Uani 1 1 d . . .
H24A H 0.376(7) 0.467(3) 0.588(2) 0.017(10) Uiso 1 1 d . . .
H24B H 0.586(9) 0.463(4) 0.554(3) 0.048(16) Uiso 1 1 d . . .
H26A H 0.520(5) 0.206(3) 0.5080(19) 0.001(8) Uiso 1 1 d . . .
H26B H 0.695(8) 0.285(3) 0.509(2) 0.024(11) Uiso 1 1 d . . .
H27A H 0.725(7) 0.248(3) 0.388(2) 0.020(10) Uiso 1 1 d . . .
H27B H 0.510(8) 0.187(4) 0.385(3) 0.042(14) Uiso 1 1 d . . .
H28 H 0.477(6) 0.324(3) 0.294(2) 0.009(9) Uiso 1 1 d . . .
H29A H 0.141(6) 0.369(3) 0.337(2) 0.016(10) Uiso 1 1 d . . .
H29B H 0.164(7) 0.274(3) 0.394(2) 0.016(10) Uiso 1 1 d . . .
H210 H 0.233(7) 0.469(3) 0.449(2) 0.018(10) Uiso 1 1 d . . .
H22A H 0.721(9) 0.530(5) 0.440(4) 0.058(17) Uiso 1 1 d . . .
H22B H 0.816(7) 0.476(3) 0.366(2) 0.016(10) Uiso 1 1 d . . .
H22C H 0.795(8) 0.410(4) 0.448(3) 0.035(13) Uiso 1 1 d . . .
H23A H 0.507(8) 0.518(4) 0.278(3) 0.032(12) Uiso 1 1 d . . .
H23B H 0.280(10) 0.506(4) 0.303(3) 0.051(16) Uiso 1 1 d . . .
H23C H 0.424(9) 0.587(5) 0.349(3) 0.057(16) Uiso 1 1 d . . .

loop_
_atom_site_aniso_label
_atom_site_aniso_U_11
_atom_site_aniso_U_22
_atom_site_aniso_U_33
_atom_site_aniso_U_23
_atom_site_aniso_U_13
_atom_site_aniso_U_12
S11 0.0297(5) 0.0274(6) 0.0229(5) -0.0006(4) 0.0041(4) 0.0026(4)
S12 0.0240(5) 0.0227(5) 0.0239(5) -0.0011(4) 0.0018(4) -0.0028(4)
S13 0.0209(5) 0.0266(5) 0.0247(5) -0.0017(4) 0.0061(4) -0.0025(4)
S14 0.0209(5) 0.0280(5) 0.0235(5) -0.0021(4) 0.0036(4) -0.0075(4)
S15 0.0179(4) 0.0288(5) 0.0253(5) -0.0055(4) 0.0036(4) -0.0033(4)
C11 0.0211(19) 0.022(2) 0.0251(19) 0.0020(17) 0.0009(16) 0.0033(17)
C12 0.0215(18) 0.021(2) 0.0225(19) -0.0002(16) 0.0012(15) -0.0031(16)
C13 0.0222(18) 0.0171(19) 0.028(2) -0.0049(16) 0.0061(16) 0.0051(16)
C14 0.0200(19) 0.023(2) 0.023(2) -0.0012(17) -0.0004(16) -0.0037(17)
C15 0.0186(18) 0.020(2) 0.0219(18) 0.0001(15) 0.0043(15) 0.0007(15)
C16 0.022(2) 0.021(2) 0.026(2) 0.0022(16) -0.0012(17) 0.0064(16)
C17 0.022(2) 0.023(2) 0.038(2) -0.0014(19) 0.0051(18) 0.0053(17)
C18 0.026(2) 0.019(2) 0.037(2) -0.0070(18) 0.0040(18) 0.0000(17)
C19 0.0171(19) 0.024(2) 0.033(2) -0.0039(18) -0.0007(18) 0.0000(16)
C110 0.0140(17) 0.021(2) 0.028(2) -0.0004(17) 0.0006(16) -0.0009(16)
C111 0.0199(19) 0.030(2) 0.0229(19) -0.0019(17) 0.0001(16) -0.0018(17)
C112 0.025(2) 0.037(3) 0.024(2) -0.006(2) 0.0022(18) -0.0026(19)
C113 0.030(2) 0.047(3) 0.029(2) -0.009(2) -0.004(2) 0.001(2)
S21 0.0750(10) 0.0430(7) 0.0271(6) 0.0112(6) 0.0108(6) 0.0035(7)
S22 0.0456(7) 0.0274(5) 0.0224(5) -0.0030(4) -0.0094(5) 0.0068(5)
S23 0.0290(5) 0.0263(5) 0.0234(5) 0.0044(4) 0.0036(4) 0.0007(4)
S24 0.0268(5) 0.0294(6) 0.0355(6) -0.0005(5) -0.0113(4) -0.0049(4)
S25 0.0190(5) 0.0335(6) 0.0211(5) 0.0050(4) -0.0028(4) -0.0068(4)
C21 0.048(3) 0.020(2) 0.021(2) 0.0005(17) 0.0051(19) 0.0070(19)
C22 0.026(2) 0.0175(19) 0.0235(19) 0.0003(16) -0.0039(16) 0.0010(16)
C23 0.025(2) 0.023(2) 0.0191(18) -0.0003(16) 0.0008(16) 0.0026(16)
C24 0.022(2) 0.020(2) 0.032(2) 0.0036(19) -0.0030(17) -0.0040(18)
C25 0.0153(17) 0.021(2) 0.028(2) 0.0007(17) 0.0008(16) -0.0031(15)
C26 0.023(2) 0.023(2) 0.029(2) 0.0041(17) 0.0007(17) 0.0035(16)
C27 0.023(2) 0.026(2) 0.037(2) -0.0002(19) 0.0031(18) 0.0034(18)
C28 0.029(2) 0.031(2) 0.025(2) 0.0006(18) 0.0064(18) 0.0025(18)
C29 0.0198(18) 0.025(2) 0.0224(19) 0.0057(17) -0.0025(16) -0.0015(17)
C210 0.0181(18) 0.024(2) 0.0218(18) 0.0044(17) -0.0011(15) 0.0013(16)
C211 0.022(2) 0.024(2) 0.031(2) 0.0025(18) 0.0071(17) 0.0004(17)
C212 0.018(2) 0.029(2) 0.045(3) 0.005(2) 0.008(2) -0.0038(17)
C213 0.041(3) 0.028(3) 0.038(3) 0.010(2) 0.013(2) 0.001(2)

loop_
_atom_type_symbol
_atom_type_description
_atom_type_scat_dispersion_real
_atom_type_scat_dispersion_imag
_atom_type_scat_source
C C 0.0033 0.0016 'International Tables Vol C Tables 4.2.6.8 and 6.1.1.4'
H H 0.0000 0.0000 'International Tables Vol C Tables 4.2.6.8 and 6.1.1.4'
S S 0.1246 0.1234 'International Tables Vol C Tables 4.2.6.8 and 6.1.1.4'

loop_
_geom_angle_atom_site_label_1
_geom_angle_atom_site_label_2
_geom_angle_atom_site_label_3
_geom_angle
_geom_angle_site_symmetry_1
_geom_angle_site_symmetry_3
_geom_angle_publ_flag
C11 S12 C12 97.80(18) . . ?
C11 S13 C13 97.61(19) . . ?
C12 S14 C14 99.94(19) . . ?
C13 S15 C15 101.53(18) . . ?
S11 C11 S12 123.3(2) . . ?
S11 C11 S13 124.1(2) . . ?
S12 C11 S13 112.6(2) . . ?
C13 C12 S12 116.5(3) . . ?
C13 C12 S14 128.2(3) . . ?
S12 C12 S14 115.3(2) . . ?
C12 C13 S15 129.2(3) . . ?
C12 C13 S13 115.3(3) . . ?
S15 C13 S13 115.4(2) . . ?
C15 C14 S14 115.2(3) . . ?
C14 C15 C110 110.7(3) . . ?
C14 C15 C16 113.2(3) . . ?
C110 C15 C16 111.6(3) . . ?
C14 C15 S15 107.5(3) . . ?
C110 C15 S15 102.2(2) . . ?
C16 C15 S15 111.0(3) . . ?
C17 C16 C15 115.8(3) . . ?
C18 C17 C16 113.3(3) . . ?
C17 C18 C19 107.8(3) . . ?
C17 C18 C111 112.1(3) . . ?
C19 C18 C111 87.8(3) . . ?
C18 C19 C110 86.6(3) . . ?
C15 C110 C19 108.4(3) . . ?
C15 C110 C111 113.4(3) . . ?
C19 C110 C111 87.1(3) . . ?
C112 C111 C113 107.3(4) . . ?
C112 C111 C18 117.7(4) . . ?
C113 C111 C18 111.6(4) . . ?
C112 C111 C110 123.0(3) . . ?
C113 C111 C110 110.4(3) . . ?
C18 C111 C110 85.4(3) . . ?
C21 S22 C22 97.6(2) . . ?
C21 S23 C23 97.8(2) . . ?
C22 S24 C24 99.03(19) . . ?
C23 S25 C25 102.72(19) . . ?
S21 C21 S23 123.4(3) . . ?
S21 C21 S22 123.8(3) . . ?
S23 C21 S22 112.8(2) . . ?
C23 C22 S22 116.2(3) . . ?
C23 C22 S24 127.5(3) . . ?
S22 C22 S24 116.3(2) . . ?
C22 C23 S23 115.5(3) . . ?
C22 C23 S25 129.8(3) . . ?
S23 C23 S25 114.7(2) . . ?
C25 C24 S24 114.6(3) . . ?
C24 C25 C210 109.7(3) . . ?
C24 C25 C26 113.4(3) . . ?
C210 C25 C26 111.7(3) . . ?
C24 C25 S25 107.9(3) . . ?
C210 C25 S25 103.4(2) . . ?
C26 C25 S25 110.3(3) . . ?
C27 C26 C25 115.4(3) . . ?
C28 C27 C26 113.5(4) . . ?
C27 C28 C29 108.7(3) . . ?
C27 C28 C211 110.9(4) . . ?
C29 C28 C211 88.2(3) . . ?
C28 C29 C210 86.4(3) . . ?
C25 C210 C29 108.0(3) . . ?
C25 C210 C211 113.5(3) . . ?
C29 C210 C211 86.7(3) . . ?
C213 C211 C212 106.6(4) . . ?
C213 C211 C28 112.2(4) . . ?
C212 C211 C28 119.0(4) . . ?
C213 C211 C210 109.9(4) . . ?
C212 C211 C210 122.0(4) . . ?
C28 C211 C210 85.9(3) . . ?

loop_
_geom_bond_atom_site_label_1
_geom_bond_atom_site_label_2
_geom_bond_distance
_geom_bond_site_symmetry_2
_geom_bond_publ_flag
S11 C11 1.647(4) . ?
S12 C11 1.725(4) . ?
S12 C12 1.740(4) . ?
S13 C11 1.734(4) . ?
S13 C13 1.756(4) . ?
S14 C12 1.742(4) . ?
S14 C14 1.809(4) . ?
S15 C13 1.754(4) . ?
S15 C15 1.857(4) . ?
C12 C13 1.350(5) . ?
C14 C15 1.537(5) . ?
C15 C110 1.538(5) . ?
C15 C16 1.558(5) . ?
C16 C17 1.553(6) . ?
C17 C18 1.527(6) . ?
C18 C19 1.545(6) . ?
C18 C111 1.557(6) . ?
C19 C110 1.548(6) . ?
C110 C111 1.573(5) . ?
C111 C112 1.517(6) . ?
C111 C113 1.523(6) . ?
S21 C21 1.650(4) . ?
S22 C21 1.725(5) . ?
S22 C22 1.741(4) . ?
S23 C21 1.720(5) . ?
S23 C23 1.746(4) . ?
S24 C22 1.746(4) . ?
S24 C24 1.813(4) . ?
S25 C23 1.747(4) . ?
S25 C25 1.856(4) . ?
C22 C23 1.350(6) . ?
C24 C25 1.536(6) . ?
C25 C210 1.537(5) . ?
C25 C26 1.555(6) . ?
C26 C27 1.553(6) . ?
C27 C28 1.529(6) . ?
C28 C29 1.535(6) . ?
C28 C211 1.545(6) . ?
C29 C210 1.560(6) . ?
C210 C211 1.564(5) . ?
C211 C213 1.532(6) . ?
C211 C212 1.537(6) . ?

loop_
_cod_related_entry_id
_cod_related_entry_database
_cod_related_entry_code
1 ChemSpider 9523091
